data_7134426
loop_
_publ_author_name
'Kurakula, Uma'
'Naaz, Sanobar'
'Roy, Sourav'
'Khan, Samim'
'Puthan Peedikakkal, Abdul Malik'
'Medishetty, Raghavender'
'Mir, Mohammad Hedayetullah'

_publ_section_title
;
 Light-driven structural transformations in isotypical Cd(ii) complexes:
 stereoselectivity and photosalient motion
;
_journal_issue 41
_journal_name_full 'Chemical Communications'
_journal_page_first 7494
_journal_page_last 7497
_journal_paper_doi 10.1039/D5CC01076D
_journal_volume 61
_journal_year 2025
_chemical_formula_moiety 'C96 H68 Cd2 Cl4 N4 O8'
_chemical_formula_sum 'C96 H68 Cd2 Cl4 N4 O8'
_chemical_formula_weight 1772.14
_space_group_crystal_system triclinic
_space_group_IT_number 2
_space_group_name_Hall '-P 1'
_space_group_name_H-M_alt 'P -1'
_atom_sites_solution_hydrogens geom
_atom_sites_solution_primary 'Intrinsic Phasing'
_audit_creation_method
;FinalCif 2024.9-0 by Daniel Kratzert, Freiburg 2025, 
https://dkratzert.de/finalcif.html
;
_audit_update_record
;
2025-04-17 deposited with the CCDC.	2025-04-23 downloaded from the CCDC.
;
_cell_angle_alpha 104.359(2)
_cell_angle_beta 97.790(2)
_cell_angle_gamma 93.708(2)
_cell_formula_units_Z 1
_cell_length_a 11.1501(6)
_cell_length_b 11.4178(6)
_cell_length_c 15.5836(9)
_cell_measurement_reflns_used 9588
_cell_measurement_temperature 120(2)
_cell_measurement_theta_max 33.3921
_cell_measurement_theta_min 2.5702
_cell_measurement_wavelength 0.71073
_cell_volume 1894.22(18)
_computing_cell_refinement 'SAINT V8.41 (Bruker AXS LLC)'
_computing_data_collection 'Bruker Instrument Service, BIS, v.6.2.12 (Bruker AXS Inc., 2023)'
_computing_data_reduction 'SAINT V8.41 (Bruker AXS LLC)'
_computing_molecular_graphics 'shelXle (C.B. Huebschle, rev 1503)'
_computing_structure_refinement 'SHELXL-2019/2 (Sheldrick, 2019)'
_computing_structure_solution 'SHELXT 2018/2 (Sheldrick, 2018)'
_diffrn_ambient_temperature 120(2)
_diffrn_detector CPAD
_diffrn_detector_area_resol_mean 7.391
_diffrn_detector_type 'Bruker PHOTON III'
_diffrn_measured_fraction_theta_full 1.000
_diffrn_measured_fraction_theta_max 1.000
_diffrn_measurement_details
;<Phi   scan: start=   0.0; len= 180.0; end= 180.0 at [Counterclockwise Eulerian 
angles: dx= 50.00 mm theta=   0.000 deg omega=   0.000 deg chi=  54.740 deg] 
measure for 1.0 seconds; frame angle 1.00 degrees, wavelength=0.71073>
<Phi   scan: start= 180.0; len= 180.0; end= 360.0 at [Counterclockwise Eulerian 
angles: dx= 50.00 mm theta=   0.000 deg omega=   0.000 deg chi=  54.740 deg] 
measure for 1.0 seconds; frame angle 1.00 degrees, wavelength=0.71073>
<Phi   scan: start= 180.0; len= 180.0; end= 360.0 at [Counterclockwise Eulerian 
angles: dx= 50.00 mm theta=   0.000 deg omega=   0.000 deg chi=  54.740 deg] 
measure for 1.0 seconds; frame angle 1.00 degrees, wavelength=0.71073>
<Phi   scan: start=   0.0; len= 180.0; end= 180.0 at [Counterclockwise Eulerian 
angles: dx= 50.00 mm theta=   0.000 deg omega=   0.000 deg chi=  54.740 deg] 
measure for 1.0 seconds; frame angle 1.00 degrees, wavelength=0.71073>
<Phi   scan: start= 360.0; len=   0.5; end= 360.5 at [Counterclockwise Eulerian 
angles: dx= 50.00 mm theta=   6.489 deg omega=   3.961 deg chi= -44.500 deg] 
measure for 2.0 seconds; frame angle 0.50 degrees, wavelength=0.71073>
<Omega scan: start= 324.6; len=  65.5; end= 390.1 at [Counterclockwise Eulerian 
angles: dx= 50.00 mm theta=   7.981 deg phi= 180.000 deg chi=  68.500 deg] 
measure for 2.0 seconds; frame angle 0.50 degrees, wavelength=0.71073>
<Omega scan: start= 324.6; len=  65.5; end= 390.1 at [Counterclockwise Eulerian 
angles: dx= 50.00 mm theta=   7.981 deg phi= 324.000 deg chi=  68.500 deg] 
measure for 2.0 seconds; frame angle 0.50 degrees, wavelength=0.71073>
<Omega scan: start=   5.0; len= 122.5; end= 127.5 at [Counterclockwise Eulerian 
angles: dx= 50.00 mm theta=   6.489 deg phi= 102.000 deg chi= -44.500 deg] 
measure for 2.0 seconds; frame angle 0.50 degrees, wavelength=0.71073>
<Omega scan: start= 324.6; len=  65.5; end= 390.1 at [Counterclockwise Eulerian 
angles: dx= 50.00 mm theta=   7.981 deg phi= 108.000 deg chi=  68.500 deg] 
measure for 2.0 seconds; frame angle 0.50 degrees, wavelength=0.71073>
<Phi   scan: start=   0.0; len= 360.0; end= 360.0 at [Counterclockwise Eulerian 
angles: dx= 50.00 mm theta=   6.489 deg omega= 272.729 deg chi=  22.000 deg] 
measure for 2.0 seconds; frame angle 0.50 degrees, wavelength=0.71073>
<Omega scan: start= 324.6; len=  65.5; end= 390.1 at [Counterclockwise Eulerian 
angles: dx= 50.00 mm theta=   7.981 deg phi= 252.000 deg chi=  68.500 deg] 
measure for 2.0 seconds; frame angle 0.50 degrees, wavelength=0.71073>
<Omega scan: start= 324.6; len=  65.5; end= 390.1 at [Counterclockwise Eulerian 
angles: dx= 50.00 mm theta=   7.981 deg phi=  36.000 deg chi=  68.500 deg] 
measure for 2.0 seconds; frame angle 0.50 degrees, wavelength=0.71073>
<Omega scan: start=   5.0; len= 122.5; end= 127.5 at [Counterclockwise Eulerian 
angles: dx= 50.00 mm theta=   6.489 deg phi= 204.000 deg chi= -44.500 deg] 
measure for 2.0 seconds; frame angle 0.50 degrees, wavelength=0.71073>
<Phi   scan: start= 360.0; len=   0.5; end= 360.5 at [Counterclockwise Eulerian 
angles: dx= 50.00 mm theta=   6.489 deg omega= 358.788 deg chi= -22.000 deg] 
measure for 2.0 seconds; frame angle 0.50 degrees, wavelength=0.71073>
<Phi   scan: start=   0.0; len= 180.0; end= 180.0 at [Counterclockwise Eulerian 
angles: dx= 50.00 mm theta=   0.000 deg omega=   0.000 deg chi=  54.740 deg] 
measure for 1.0 seconds; frame angle 1.00 degrees, wavelength=0.71073>
;
_diffrn_measurement_device 'Kappa Four Circle diffractometer'
_diffrn_measurement_device_type 'Bruker D8 QUEST'
_diffrn_measurement_method '\w and \f scans'
_diffrn_measurement_specimen_support 'nylon loop'
_diffrn_radiation_monochromator 'multilayer mirror'
_diffrn_radiation_type MoK\a
_diffrn_radiation_wavelength 0.71073
_diffrn_reflns_av_R_equivalents 0.0439
_diffrn_reflns_av_unetI/netI 0.0223
_diffrn_reflns_Laue_measured_fraction_full 1.000
_diffrn_reflns_Laue_measured_fraction_max 1.000
_diffrn_reflns_limit_h_max 15
_diffrn_reflns_limit_h_min -15
_diffrn_reflns_limit_k_max 16
_diffrn_reflns_limit_k_min -16
_diffrn_reflns_limit_l_max 21
_diffrn_reflns_limit_l_min -21
_diffrn_reflns_number 105592
_diffrn_reflns_point_group_measured_fraction_full 1.000
_diffrn_reflns_point_group_measured_fraction_max 1.000
_diffrn_reflns_reduction_process narrow-frame
_diffrn_reflns_theta_full 25.242
_diffrn_reflns_theta_max 30.034
_diffrn_reflns_theta_min 1.995
_diffrn_source 'microfocus sealed tube'
_diffrn_source_current 1.4
_diffrn_source_target Mo
_diffrn_source_type 'INCOATEC I\mS 3.0'
_diffrn_source_voltage 50
_exptl_absorpt_coefficient_mu 0.768
_exptl_absorpt_correction_T_max 0.888
_exptl_absorpt_correction_T_min 0.77
_exptl_absorpt_correction_type multi-scan
_exptl_absorpt_process_details
;Krause, L., Herbst-Irmer, R., Sheldrick, G. M., Stalke, D. (2015).
"Comparison of silver and molybdenum microfocus X-ray sources for single-crystal
 structure determination"
J. Appl. Cryst. 48, 3-10.
doi:10.1107/S1600576714022985
;
_exptl_crystal_colour yellow
_exptl_crystal_density_diffrn 1.554
_exptl_crystal_description block
_exptl_crystal_F_000 900
_exptl_crystal_size_max 0.358
_exptl_crystal_size_mid 0.251
_exptl_crystal_size_min 0.158
_exptl_transmission_factor_max 0.746800
_exptl_transmission_factor_min 0.685600
_refine_diff_density_max 0.804
_refine_diff_density_min -0.398
_refine_diff_density_rms 0.061
_refine_ls_extinction_method none
_refine_ls_goodness_of_fit_ref 1.047
_refine_ls_hydrogen_treatment constr
_refine_ls_matrix_type full
_refine_ls_number_parameters 514
_refine_ls_number_reflns 11066
_refine_ls_number_restraints 0
_refine_ls_restrained_S_all 1.047
_refine_ls_R_factor_all 0.0257
_refine_ls_R_factor_gt 0.0238
_refine_ls_shift/su_max 0.001
_refine_ls_shift/su_mean 0.000
_refine_ls_structure_factor_coef Fsqd
_refine_ls_weighting_details 'w=1/[\s^2^(Fo^2^)+(0.0267P)^2^+1.0395P] where P=(Fo^2^+2Fc^2^)/3'
_refine_ls_weighting_scheme calc
_refine_ls_wR_factor_gt 0.0602
_refine_ls_wR_factor_ref 0.0617
_reflns_Friedel_coverage 0.000
_reflns_number_gt 10451
_reflns_number_total 11066
_reflns_threshold_expression 'I > 2\s(I)'
_cod_data_source_file d5cc01076d7.cif
_cod_data_source_block RM_KU_ClDMF30minAI_a
_cod_depositor_comments
;
The following automatic conversions were performed:

data item '_exptl_absorpt_correction_type' value 'Multi-Scan' was
changed to 'multi-scan' in accordance with the
/home/data/users/saulius/crontab/automatic-downloads/rss-feeds/RSC/lib/dictionaries/cif_core.dic
dictionary named 'cif_core.dic' version 2.4.2 last updated on
2011-04-26.

Automatic conversion script
Id: cif_fix_values 8170 2020-07-09 18:12:32Z antanas 

 Adding full bibliography for 7134419--7134426.cif.
;
_cod_database_code 7134426
_shelx_shelxl_version_number 2019/3
_shelx_space_group_comment
;
The symmetry employed for this shelxl refinement is uniquely defined
by the following loop, which should always be used as a source of
symmetry information in preference to the above space-group names.
They are only intended as comments.
;
_exptl_bruker_absorpt_correction_t_ratio 0.9181
_shelx_estimated_absorpt_t_min 0.770
_shelx_estimated_absorpt_t_max 0.888
_bruker_diffrn_measurement_temperature_device 'Oxford Cryostream 1000'
_diffrn_measurement_bruker_total_exposure_time 7510.0
_diffrn_reflns_bruker_av_norm_i 4283.112
_diffrn_reflns_bruker_number_gt 130388
_computing_bruker_data_scaling 'SADABS-2016/2 - Bruker AXS area detector scaling and absorption correction'
_geom_details
; All esds (except the esd in the dihedral angle between two l.s. planes)
 are estimated using the full covariance matrix.  The cell esds are taken
 into account individually in the estimation of esds in distances, angles
 and torsion angles; correlations between esds in cell parameters are only
 used when they are defined by crystal symmetry.  An approximate (isotropic)
 treatment of cell esds is used for estimating esds involving l.s. planes.
;

loop_
_space_group_symop_operation_xyz
'x, y, z'
'-x, -y, -z'

loop_
_atom_site_label
_atom_site_type_symbol
_atom_site_fract_x
_atom_site_fract_y
_atom_site_fract_z
_atom_site_U_iso_or_equiv
_atom_site_adp_type
_atom_site_occupancy
_atom_site_site_symmetry_order
_atom_site_calc_flag
_atom_site_refinement_flags_posn
_atom_site_refinement_flags_adp
_atom_site_refinement_flags_occupancy
_atom_site_disorder_assembly
_atom_site_disorder_group
Cd1 Cd 0.60924(2) 0.38463(2) 0.45017(2) 0.01795(3) Uani 1 1 d . . . . .
Cl1 Cl 0.59272(4) 1.01566(3) 0.22381(3) 0.03262(8) Uani 1 1 d . . . . .
Cl2 Cl 0.99905(4) -0.26148(3) 0.38327(3) 0.03257(8) Uani 1 1 d . . . . .
O1 O 0.65331(9) 0.50362(9) 0.35416(7) 0.0254(2) Uani 1 1 d . . . . .
O2 O 0.51677(9) 0.57892(9) 0.43665(6) 0.02318(19) Uani 1 1 d . . . . .
O3 O 0.75948(9) 0.26337(9) 0.38945(7) 0.02402(19) Uani 1 1 d . . . . .
O4 O 0.65673(9) 0.19908(9) 0.48379(7) 0.0252(2) Uani 1 1 d . . . . .
N1 N 0.76300(10) 0.49199(10) 0.56207(8) 0.0214(2) Uani 1 1 d . . . . .
N2 N 0.43820(10) 0.28003(10) 0.35416(7) 0.0198(2) Uani 1 1 d . . . . .
C1 C 1.18449(14) 0.51140(14) 0.99060(10) 0.0281(3) Uani 1 1 d . . . . .
H1 H 1.107138 0.484456 0.954573 0.034 Uiso 1 1 calc R U . . .
C2 C 1.26979(12) 0.58616(12) 0.96242(9) 0.0227(2) Uani 1 1 d . . . . .
C3 C 1.38508(13) 0.62354(13) 1.01792(10) 0.0260(3) Uani 1 1 d . . . . .
C4 C 1.41033(15) 0.58532(15) 1.09796(11) 0.0325(3) Uani 1 1 d . . . . .
H4 H 1.487719 0.609321 1.134474 0.039 Uiso 1 1 calc R U . . .
C5 C 1.32588(17) 0.51508(15) 1.12330(11) 0.0357(3) Uani 1 1 d . . . . .
H5 H 1.343737 0.491446 1.177585 0.043 Uiso 1 1 calc R U . . .
C6 C 1.21185(16) 0.47755(15) 1.06871(10) 0.0339(3) Uani 1 1 d . . . . .
H6 H 1.153061 0.428029 1.086323 0.041 Uiso 1 1 calc R U . . .
C7 C 1.24488(12) 0.62599(13) 0.88201(9) 0.0237(3) Uani 1 1 d . . . . .
C8 C 1.33290(14) 0.70111(15) 0.86174(10) 0.0299(3) Uani 1 1 d . . . . .
H8 H 1.316814 0.728086 0.808735 0.036 Uiso 1 1 calc R U . . .
C9 C 1.44558(14) 0.73849(16) 0.91772(11) 0.0335(3) Uani 1 1 d . . . . .
H9 H 1.504089 0.791026 0.902568 0.040 Uiso 1 1 calc R U . . .
C10 C 1.47181(14) 0.70000(15) 0.99374(11) 0.0316(3) Uani 1 1 d . . . . .
H10 H 1.548875 0.724820 1.030589 0.038 Uiso 1 1 calc R U . . .
C11 C 1.12704(12) 0.58973(14) 0.82329(10) 0.0260(3) Uani 1 1 d . . . . .
H11 H 1.065067 0.550376 0.845593 0.031 Uiso 1 1 calc R U . . .
C12 C 1.09867(12) 0.60652(14) 0.74221(9) 0.0255(3) Uani 1 1 d . . . . .
H12 H 1.160676 0.645451 0.719666 0.031 Uiso 1 1 calc R U . . .
C13 C 0.98045(12) 0.57063(12) 0.68396(9) 0.0207(2) Uani 1 1 d . . . . .
C14 C 0.88305(12) 0.50462(13) 0.70433(9) 0.0231(2) Uani 1 1 d . . . . .
H14 H 0.889173 0.485313 0.760552 0.028 Uiso 1 1 calc R U . . .
C15 C 0.77808(12) 0.46759(13) 0.64267(9) 0.0238(3) Uani 1 1 d . . . . .
H15 H 0.713213 0.422613 0.657925 0.029 Uiso 1 1 calc R U . . .
C16 C 0.85494(12) 0.55734(13) 0.54257(9) 0.0234(3) Uani 1 1 d . . . . .
H16 H 0.845478 0.576194 0.486141 0.028 Uiso 1 1 calc R U . . .
C17 C 0.96293(12) 0.59859(13) 0.60082(9) 0.0239(3) Uani 1 1 d . . . . .
H17 H 1.025062 0.645773 0.584482 0.029 Uiso 1 1 calc R U . . .
C18 C 0.35929(13) 0.20627(14) 0.37854(9) 0.0272(3) Uani 1 1 d . . . . .
H18 H 0.378612 0.189386 0.435236 0.033 Uiso 1 1 calc R U . . .
C19 C 0.25059(14) 0.15333(15) 0.32485(10) 0.0311(3) Uani 1 1 d . . . . .
H19 H 0.197467 0.100917 0.344833 0.037 Uiso 1 1 calc R U . . .
C20 C 0.21878(12) 0.17674(13) 0.24138(9) 0.0229(2) Uani 1 1 d . . . . .
C21 C 0.30434(13) 0.24938(14) 0.21529(9) 0.0266(3) Uani 1 1 d . . . . .
H21 H 0.289603 0.264730 0.157787 0.032 Uiso 1 1 calc R U . . .
C22 C 0.41064(13) 0.29919(13) 0.27283(9) 0.0260(3) Uani 1 1 d . . . . .
H22 H 0.466998 0.349536 0.253746 0.031 Uiso 1 1 calc R U . . .
C23 C 0.58504(11) 0.58446(11) 0.37903(8) 0.0186(2) Uani 1 1 d . . . . .
C24 C 0.58535(11) 0.69115(11) 0.33892(8) 0.0187(2) Uani 1 1 d . . . . .
C25 C 0.66412(12) 0.70082(13) 0.27802(9) 0.0218(2) Uani 1 1 d . . . . .
H25 H 0.716102 0.639165 0.261214 0.026 Uiso 1 1 calc R U . . .
C26 C 0.66651(12) 0.80075(13) 0.24192(9) 0.0243(3) Uani 1 1 d . . . . .
H26 H 0.719756 0.807956 0.200390 0.029 Uiso 1 1 calc R U . . .
C27 C 0.59003(13) 0.88942(12) 0.26754(9) 0.0236(3) Uani 1 1 d . . . . .
C28 C 0.51185(13) 0.88195(13) 0.32825(9) 0.0245(3) Uani 1 1 d . . . . .
H28 H 0.460760 0.944317 0.345418 0.029 Uiso 1 1 calc R U . . .
C29 C 0.50941(12) 0.78163(12) 0.36365(9) 0.0216(2) Uani 1 1 d . . . . .
H29 H 0.455660 0.774763 0.404923 0.026 Uiso 1 1 calc R U . . .
C30 C 0.73633(11) 0.18742(12) 0.43278(9) 0.0194(2) Uani 1 1 d . . . . .
C31 C 0.80522(11) 0.07747(11) 0.42274(8) 0.0191(2) Uani 1 1 d . . . . .
C32 C 0.88879(12) 0.05737(12) 0.36299(9) 0.0222(2) Uani 1 1 d . . . . .
H32 H 0.904045 0.115078 0.330100 0.027 Uiso 1 1 calc R U . . .
C33 C 0.94997(12) -0.04637(13) 0.35114(10) 0.0244(3) Uani 1 1 d . . . . .
H33 H 1.006709 -0.060257 0.310301 0.029 Uiso 1 1 calc R U . . .
C34 C 0.92664(12) -0.12908(12) 0.39998(9) 0.0231(2) Uani 1 1 d . . . . .
C35 C 0.84480(13) -0.11109(12) 0.46004(9) 0.0239(3) Uani 1 1 d . . . . .
H35 H 0.830363 -0.168824 0.493076 0.029 Uiso 1 1 calc R U . . .
C36 C 0.78406(12) -0.00727(12) 0.47130(9) 0.0219(2) Uani 1 1 d . . . . .
H36 H 0.727629 0.006175 0.512394 0.026 Uiso 1 1 calc R U . . .
C37 C 0.10136(13) 0.12607(15) 0.18631(10) 0.0294(3) Uani 1 1 d . . . . .
H37 H 0.055658 0.065066 0.203641 0.035 Uiso 1 1 calc R U . . .
C38 C 0.05366(14) 0.15848(14) 0.11419(11) 0.0306(3) Uani 1 1 d . . . . .
H38 H 0.102213 0.217417 0.096794 0.037 Uiso 1 1 calc R U . . .
C39 C -0.06497(13) 0.11459(13) 0.05780(10) 0.0274(3) Uani 1 1 d . . . . .
C40 C -0.09521(13) 0.14755(13) -0.02521(10) 0.0278(3) Uani 1 1 d . . . . .
C41 C -0.21459(14) 0.11022(15) -0.07502(10) 0.0315(3) Uani 1 1 d . . . . .
C42 C -0.29779(14) 0.03758(17) -0.04473(11) 0.0373(4) Uani 1 1 d . . . . .
H42 H -0.377246 0.013186 -0.077929 0.045 Uiso 1 1 calc R U . . .
C43 C -0.26548(14) 0.00196(18) 0.03165(12) 0.0383(4) Uani 1 1 d . . . . .
H43 H -0.320994 -0.050117 0.049964 0.046 Uiso 1 1 calc R U . . .
C44 C -0.14989(14) 0.04223(15) 0.08351(11) 0.0323(3) Uani 1 1 d . . . . .
H44 H -0.129778 0.018952 0.137725 0.039 Uiso 1 1 calc R U . . .
C45 C -0.01227(15) 0.21280(14) -0.06167(11) 0.0334(3) Uani 1 1 d . . . . .
H45 H 0.068128 0.237283 -0.030220 0.040 Uiso 1 1 calc R U . . .
C46 C -0.04520(18) 0.24166(16) -0.14155(12) 0.0393(4) Uani 1 1 d . . . . .
H46 H 0.012629 0.284604 -0.165061 0.047 Uiso 1 1 calc R U . . .
C47 C -0.16486(18) 0.20766(17) -0.18887(12) 0.0417(4) Uani 1 1 d . . . . .
H47 H -0.188054 0.229125 -0.243458 0.050 Uiso 1 1 calc R U . . .
C48 C -0.24607(16) 0.14447(17) -0.15604(11) 0.0388(4) Uani 1 1 d . . . . .
H48 H -0.326408 0.122379 -0.188084 0.047 Uiso 1 1 calc R U . . .

loop_
_atom_site_aniso_label
_atom_site_aniso_U_11
_atom_site_aniso_U_22
_atom_site_aniso_U_33
_atom_site_aniso_U_23
_atom_site_aniso_U_13
_atom_site_aniso_U_12
Cd1 0.01593(5) 0.01900(5) 0.01904(5) 0.00746(3) -0.00089(3) 0.00027(3)
Cl1 0.03686(19) 0.02988(17) 0.03288(18) 0.02018(14) -0.00603(14) -0.00687(14)
Cl2 0.03304(18) 0.02352(16) 0.03970(19) 0.00681(14) 0.00035(14) 0.00900(13)
O1 0.0268(5) 0.0250(5) 0.0282(5) 0.0122(4) 0.0065(4) 0.0057(4)
O2 0.0248(5) 0.0245(5) 0.0230(4) 0.0113(4) 0.0049(4) 0.0009(4)
O3 0.0233(5) 0.0225(5) 0.0299(5) 0.0125(4) 0.0057(4) 0.0029(4)
O4 0.0246(5) 0.0270(5) 0.0288(5) 0.0126(4) 0.0092(4) 0.0064(4)
N1 0.0180(5) 0.0229(5) 0.0226(5) 0.0074(4) -0.0009(4) 0.0002(4)
N2 0.0194(5) 0.0202(5) 0.0188(5) 0.0051(4) -0.0003(4) 0.0007(4)
C1 0.0275(7) 0.0314(7) 0.0229(6) 0.0060(5) 0.0000(5) -0.0041(5)
C2 0.0219(6) 0.0237(6) 0.0198(6) 0.0030(5) 0.0002(5) 0.0008(5)
C3 0.0237(6) 0.0258(7) 0.0247(6) 0.0035(5) -0.0027(5) 0.0015(5)
C4 0.0326(8) 0.0327(8) 0.0280(7) 0.0072(6) -0.0078(6) 0.0021(6)
C5 0.0462(9) 0.0335(8) 0.0254(7) 0.0103(6) -0.0050(6) 0.0004(7)
C6 0.0402(9) 0.0336(8) 0.0264(7) 0.0090(6) 0.0022(6) -0.0050(6)
C7 0.0193(6) 0.0279(7) 0.0215(6) 0.0053(5) -0.0009(5) -0.0007(5)
C8 0.0253(7) 0.0366(8) 0.0266(7) 0.0107(6) -0.0008(5) -0.0046(6)
C9 0.0245(7) 0.0393(8) 0.0338(8) 0.0101(6) -0.0005(6) -0.0091(6)
C10 0.0220(6) 0.0366(8) 0.0318(7) 0.0068(6) -0.0044(5) -0.0040(6)
C11 0.0191(6) 0.0327(7) 0.0251(6) 0.0090(5) -0.0005(5) -0.0034(5)
C12 0.0196(6) 0.0315(7) 0.0238(6) 0.0077(5) -0.0008(5) -0.0044(5)
C13 0.0189(6) 0.0212(6) 0.0196(6) 0.0030(5) 0.0004(4) -0.0001(4)
C14 0.0205(6) 0.0290(7) 0.0192(6) 0.0071(5) 0.0011(5) -0.0007(5)
C15 0.0181(6) 0.0300(7) 0.0228(6) 0.0089(5) 0.0006(5) -0.0024(5)
C16 0.0216(6) 0.0249(6) 0.0236(6) 0.0098(5) -0.0013(5) -0.0011(5)
C17 0.0209(6) 0.0263(6) 0.0235(6) 0.0083(5) -0.0003(5) -0.0043(5)
C18 0.0277(7) 0.0324(7) 0.0200(6) 0.0099(5) -0.0025(5) -0.0068(5)
C19 0.0280(7) 0.0408(8) 0.0223(6) 0.0116(6) -0.0015(5) -0.0131(6)
C20 0.0197(6) 0.0264(6) 0.0196(6) 0.0035(5) -0.0010(4) -0.0007(5)
C21 0.0267(7) 0.0307(7) 0.0212(6) 0.0110(5) -0.0046(5) -0.0045(5)
C22 0.0243(6) 0.0291(7) 0.0241(6) 0.0112(5) -0.0024(5) -0.0055(5)
C23 0.0172(5) 0.0202(6) 0.0172(5) 0.0072(4) -0.0033(4) -0.0029(4)
C24 0.0175(5) 0.0208(6) 0.0171(5) 0.0078(4) -0.0023(4) -0.0030(4)
C25 0.0202(6) 0.0257(6) 0.0196(6) 0.0078(5) 0.0010(4) -0.0015(5)
C26 0.0231(6) 0.0304(7) 0.0195(6) 0.0106(5) 0.0001(5) -0.0059(5)
C27 0.0257(6) 0.0231(6) 0.0216(6) 0.0124(5) -0.0060(5) -0.0068(5)
C28 0.0248(6) 0.0241(6) 0.0252(6) 0.0105(5) -0.0017(5) 0.0018(5)
C29 0.0206(6) 0.0242(6) 0.0209(6) 0.0095(5) 0.0008(4) -0.0005(5)
C30 0.0166(5) 0.0201(6) 0.0205(6) 0.0059(4) -0.0010(4) 0.0004(4)
C31 0.0167(5) 0.0194(6) 0.0202(5) 0.0062(4) -0.0010(4) -0.0006(4)
C32 0.0195(6) 0.0217(6) 0.0260(6) 0.0087(5) 0.0024(5) -0.0009(5)
C33 0.0191(6) 0.0239(6) 0.0300(7) 0.0064(5) 0.0043(5) 0.0009(5)
C34 0.0200(6) 0.0188(6) 0.0272(6) 0.0042(5) -0.0041(5) 0.0020(5)
C35 0.0268(6) 0.0219(6) 0.0234(6) 0.0099(5) -0.0018(5) 0.0006(5)
C36 0.0224(6) 0.0235(6) 0.0199(6) 0.0076(5) 0.0013(5) 0.0011(5)
C37 0.0207(6) 0.0405(8) 0.0238(6) 0.0069(6) -0.0007(5) -0.0053(6)
C38 0.0247(7) 0.0270(7) 0.0356(8) 0.0086(6) -0.0090(6) -0.0035(5)
C39 0.0225(6) 0.0253(7) 0.0285(7) 0.0008(5) -0.0051(5) 0.0032(5)
C40 0.0247(7) 0.0233(6) 0.0291(7) 0.0000(5) -0.0062(5) 0.0055(5)
C41 0.0251(7) 0.0327(8) 0.0288(7) -0.0024(6) -0.0064(5) 0.0089(6)
C42 0.0195(6) 0.0494(10) 0.0331(8) -0.0035(7) -0.0042(6) 0.0043(6)
C43 0.0217(7) 0.0515(10) 0.0342(8) 0.0016(7) 0.0000(6) -0.0039(7)
C44 0.0234(7) 0.0374(8) 0.0309(7) 0.0040(6) -0.0033(5) -0.0001(6)
C45 0.0351(8) 0.0266(7) 0.0324(8) 0.0040(6) -0.0078(6) 0.0014(6)
C46 0.0470(10) 0.0302(8) 0.0354(8) 0.0074(7) -0.0077(7) 0.0003(7)
C47 0.0507(10) 0.0383(9) 0.0310(8) 0.0069(7) -0.0108(7) 0.0111(8)
C48 0.0328(8) 0.0420(9) 0.0324(8) -0.0003(7) -0.0115(6) 0.0112(7)

loop_
_atom_type_symbol
_atom_type_description
_atom_type_scat_dispersion_real
_atom_type_scat_dispersion_imag
_atom_type_scat_source
C C 0.0033 0.0016 'International Tables Vol C Tables 4.2.6.8 and 6.1.1.4'
H H 0.0000 0.0000 'International Tables Vol C Tables 4.2.6.8 and 6.1.1.4'
Cd Cd -0.8075 1.2024 'International Tables Vol C Tables 4.2.6.8 and 6.1.1.4'
Cl Cl 0.1484 0.1585 'International Tables Vol C Tables 4.2.6.8 and 6.1.1.4'
N N 0.0061 0.0033 'International Tables Vol C Tables 4.2.6.8 and 6.1.1.4'
O O 0.0106 0.0060 'International Tables Vol C Tables 4.2.6.8 and 6.1.1.4'

loop_
_exptl_crystal_face_index_h
_exptl_crystal_face_index_k
_exptl_crystal_face_index_l
_exptl_crystal_face_perp_dist
-4 5 2 0.068
-4 3 4 0.064
-3 3 -1 0.073
-2 0 3 0.074
-1 -5 3 0.1
0 5 4 0.073
0 -4 -3 0.095
0 -1 4 0.108
0 1 -4 0.111
0 -1 0 0.079
0 1 5 0.088
0 2 -1 0.062
0 -2 1 0.089
0 -1 -5 0.112
1 5 -3 0.085
1 0 -2 0.139
1 -5 0 0.089
4 -1 1 0.164
5 -2 3 0.16

loop_
_geom_angle_atom_site_label_1
_geom_angle_atom_site_label_2
_geom_angle_atom_site_label_3
_geom_angle
_geom_angle_site_symmetry_1
_geom_angle_site_symmetry_3
_geom_angle_publ_flag
N1 Cd1 N2 171.80(4) . . ?
N1 Cd1 O1 92.04(4) . . ?
N2 Cd1 O1 93.63(4) . . ?
N1 Cd1 O2 85.31(4) . 2_666 ?
N2 Cd1 O2 86.51(4) . 2_666 ?
O1 Cd1 O2 129.10(3) . 2_666 ?
N1 Cd1 O4 90.75(4) . . ?
N2 Cd1 O4 88.67(4) . . ?
O1 Cd1 O4 140.27(3) . . ?
O2 Cd1 O4 90.63(3) 2_666 . ?
N1 Cd1 O3 87.34(4) . . ?
N2 Cd1 O3 99.02(4) . . ?
O1 Cd1 O3 85.24(3) . . ?
O2 Cd1 O3 145.05(3) 2_666 . ?
O4 Cd1 O3 55.31(3) . . ?
N1 Cd1 O2 91.78(4) . . ?
N2 Cd1 O2 86.86(4) . . ?
O1 Cd1 O2 53.47(3) . . ?
O2 Cd1 O2 75.78(3) 2_666 . ?
O4 Cd1 O2 165.91(3) . . ?
O3 Cd1 O2 138.66(3) . . ?
N1 Cd1 C30 88.92(4) . . ?
N2 Cd1 C30 94.34(4) . . ?
O1 Cd1 C30 112.75(4) . . ?
O2 Cd1 C30 118.00(4) 2_666 . ?
O4 Cd1 C30 27.69(4) . . ?
O3 Cd1 C30 27.62(4) . . ?
O2 Cd1 C30 166.21(4) . . ?
C23 O1 Cd1 97.24(8) . . ?
C23 O2 Cd1 167.43(9) . 2_666 ?
C23 O2 Cd1 87.03(8) . . ?
Cd1 O2 Cd1 104.23(3) 2_666 . ?
C30 O3 Cd1 90.80(8) . . ?
C30 O4 Cd1 91.05(8) . . ?
C16 N1 C15 117.35(11) . . ?
C16 N1 Cd1 120.57(9) . . ?
C15 N1 Cd1 120.19(9) . . ?
C18 N2 C22 117.35(12) . . ?
C18 N2 Cd1 122.61(9) . . ?
C22 N2 Cd1 119.86(9) . . ?
C6 C1 C2 121.15(14) . . ?
C6 C1 H1 119.4 . . ?
C2 C1 H1 119.4 . . ?
C1 C2 C3 117.63(13) . . ?
C1 C2 C7 123.36(12) . . ?
C3 C2 C7 119.01(13) . . ?
C10 C3 C4 120.84(14) . . ?
C10 C3 C2 119.70(13) . . ?
C4 C3 C2 119.45(14) . . ?
C5 C4 C3 121.24(14) . . ?
C5 C4 H4 119.4 . . ?
C3 C4 H4 119.4 . . ?
C4 C5 C6 119.63(14) . . ?
C4 C5 H5 120.2 . . ?
C6 C5 H5 120.2 . . ?
C1 C6 C5 120.89(15) . . ?
C1 C6 H6 119.6 . . ?
C5 C6 H6 119.6 . . ?
C8 C7 C2 118.86(12) . . ?
C8 C7 C11 120.53(13) . . ?
C2 C7 C11 120.60(12) . . ?
C7 C8 C9 121.48(14) . . ?
C7 C8 H8 119.3 . . ?
C9 C8 H8 119.3 . . ?
C10 C9 C8 120.56(14) . . ?
C10 C9 H9 119.7 . . ?
C8 C9 H9 119.7 . . ?
C9 C10 C3 120.38(14) . . ?
C9 C10 H10 119.8 . . ?
C3 C10 H10 119.8 . . ?
C12 C11 C7 126.30(13) . . ?
C12 C11 H11 116.8 . . ?
C7 C11 H11 116.8 . . ?
C11 C12 C13 126.08(13) . . ?
C11 C12 H12 117.0 . . ?
C13 C12 H12 117.0 . . ?
C14 C13 C17 116.58(12) . . ?
C14 C13 C12 123.95(12) . . ?
C17 C13 C12 119.42(12) . . ?
C15 C14 C13 119.89(12) . . ?
C15 C14 H14 120.1 . . ?
C13 C14 H14 120.1 . . ?
N1 C15 C14 123.24(12) . . ?
N1 C15 H15 118.4 . . ?
C14 C15 H15 118.4 . . ?
N1 C16 C17 123.05(12) . . ?
N1 C16 H16 118.5 . . ?
C17 C16 H16 118.5 . . ?
C16 C17 C13 119.85(12) . . ?
C16 C17 H17 120.1 . . ?
C13 C17 H17 120.1 . . ?
N2 C18 C19 122.87(13) . . ?
N2 C18 H18 118.6 . . ?
C19 C18 H18 118.6 . . ?
C18 C19 C20 120.16(13) . . ?
C18 C19 H19 119.9 . . ?
C20 C19 H19 119.9 . . ?
C21 C20 C19 116.22(12) . . ?
C21 C20 C37 123.34(13) . . ?
C19 C20 C37 120.43(13) . . ?
C22 C21 C20 120.08(12) . . ?
C22 C21 H21 120.0 . . ?
C20 C21 H21 120.0 . . ?
N2 C22 C21 123.20(13) . . ?
N2 C22 H22 118.4 . . ?
C21 C22 H22 118.4 . . ?
O1 C23 O2 122.18(12) . . ?
O1 C23 C24 118.56(11) . . ?
O2 C23 C24 119.26(12) . . ?
C29 C24 C25 119.96(12) . . ?
C29 C24 C23 120.27(11) . . ?
C25 C24 C23 119.76(12) . . ?
C26 C25 C24 120.02(13) . . ?
C26 C25 H25 120.0 . . ?
C24 C25 H25 120.0 . . ?
C27 C26 C25 118.91(12) . . ?
C27 C26 H26 120.5 . . ?
C25 C26 H26 120.5 . . ?
C26 C27 C28 121.97(12) . . ?
C26 C27 Cl1 119.53(11) . . ?
C28 C27 Cl1 118.49(11) . . ?
C27 C28 C29 118.84(13) . . ?
C27 C28 H28 120.6 . . ?
C29 C28 H28 120.6 . . ?
C28 C29 C24 120.31(12) . . ?
C28 C29 H29 119.8 . . ?
C24 C29 H29 119.8 . . ?
O3 C30 O4 122.84(12) . . ?
O3 C30 C31 118.74(12) . . ?
O4 C30 C31 118.43(11) . . ?
O3 C30 Cd1 61.58(7) . . ?
O4 C30 Cd1 61.25(7) . . ?
C31 C30 Cd1 179.33(9) . . ?
C32 C31 C36 119.34(12) . . ?
C32 C31 C30 120.27(11) . . ?
C36 C31 C30 120.37(12) . . ?
C33 C32 C31 120.58(12) . . ?
C33 C32 H32 119.7 . . ?
C31 C32 H32 119.7 . . ?
C34 C33 C32 118.74(13) . . ?
C34 C33 H33 120.6 . . ?
C32 C33 H33 120.6 . . ?
C35 C34 C33 121.88(12) . . ?
C35 C34 Cl2 118.88(11) . . ?
C33 C34 Cl2 119.21(11) . . ?
C34 C35 C36 118.92(12) . . ?
C34 C35 H35 120.5 . . ?
C36 C35 H35 120.5 . . ?
C35 C36 C31 120.53(13) . . ?
C35 C36 H36 119.7 . . ?
C31 C36 H36 119.7 . . ?
C38 C37 C20 125.16(14) . . ?
C38 C37 H37 117.4 . . ?
C20 C37 H37 117.4 . . ?
C37 C38 C39 128.00(15) . . ?
C37 C38 H38 116.0 . . ?
C39 C38 H38 116.0 . . ?
C44 C39 C40 118.75(13) . . ?
C44 C39 C38 120.95(14) . . ?
C40 C39 C38 120.29(14) . . ?
C45 C40 C41 117.77(14) . . ?
C45 C40 C39 123.63(13) . . ?
C41 C40 C39 118.58(15) . . ?
C42 C41 C48 121.08(14) . . ?
C42 C41 C40 119.91(15) . . ?
C48 C41 C40 118.98(16) . . ?
C43 C42 C41 120.68(14) . . ?
C43 C42 H42 119.7 . . ?
C41 C42 H42 119.7 . . ?
C42 C43 C44 120.07(17) . . ?
C42 C43 H43 120.0 . . ?
C44 C43 H43 120.0 . . ?
C39 C44 C43 121.86(16) . . ?
C39 C44 H44 119.1 . . ?
C43 C44 H44 119.1 . . ?
C46 C45 C40 121.53(15) . . ?
C46 C45 H45 119.2 . . ?
C40 C45 H45 119.2 . . ?
C45 C46 C47 120.21(18) . . ?
C45 C46 H46 119.9 . . ?
C47 C46 H46 119.9 . . ?
C48 C47 C46 119.65(16) . . ?
C48 C47 H47 120.2 . . ?
C46 C47 H47 120.2 . . ?
C47 C48 C41 121.79(15) . . ?
C47 C48 H48 119.1 . . ?
C41 C48 H48 119.1 . . ?

loop_
_geom_bond_atom_site_label_1
_geom_bond_atom_site_label_2
_geom_bond_distance
_geom_bond_site_symmetry_2
_geom_bond_publ_flag
Cd1 N1 2.3109(11) . ?
Cd1 N2 2.3125(11) . ?
Cd1 O1 2.3339(10) . ?
Cd1 O2 2.3752(10) 2_666 ?
Cd1 O4 2.3798(10) . ?
Cd1 O3 2.3872(10) . ?
Cd1 O2 2.5490(10) . ?
Cd1 C30 2.7139(13) . ?
Cl1 C27 1.7407(13) . ?
Cl2 C34 1.7392(14) . ?
O1 C23 1.2550(16) . ?
O2 C23 1.2637(16) . ?
O3 C30 1.2583(16) . ?
O4 C30 1.2615(16) . ?
N1 C16 1.3409(17) . ?
N1 C15 1.3437(17) . ?
N2 C18 1.3346(18) . ?
N2 C22 1.3377(17) . ?
C1 C6 1.368(2) . ?
C1 C2 1.421(2) . ?
C1 H1 0.9500 . ?
C2 C3 1.4238(18) . ?
C2 C7 1.4350(19) . ?
C3 C10 1.411(2) . ?
C3 C4 1.420(2) . ?
C4 C5 1.359(2) . ?
C4 H4 0.9500 . ?
C5 C6 1.407(2) . ?
C5 H5 0.9500 . ?
C6 H6 0.9500 . ?
C7 C8 1.381(2) . ?
C7 C11 1.4665(18) . ?
C8 C9 1.404(2) . ?
C8 H8 0.9500 . ?
C9 C10 1.365(2) . ?
C9 H9 0.9500 . ?
C10 H10 0.9500 . ?
C11 C12 1.3241(19) . ?
C11 H11 0.9500 . ?
C12 C13 1.4666(18) . ?
C12 H12 0.9500 . ?
C13 C14 1.3980(18) . ?
C13 C17 1.4012(18) . ?
C14 C15 1.3790(18) . ?
C14 H14 0.9500 . ?
C15 H15 0.9500 . ?
C16 C17 1.3834(18) . ?
C16 H16 0.9500 . ?
C17 H17 0.9500 . ?
C18 C19 1.3834(19) . ?
C18 H18 0.9500 . ?
C19 C20 1.3961(19) . ?
C19 H19 0.9500 . ?
C20 C21 1.3904(19) . ?
C20 C37 1.4617(18) . ?
C21 C22 1.3798(19) . ?
C21 H21 0.9500 . ?
C22 H22 0.9500 . ?
C23 C24 1.5009(17) . ?
C24 C29 1.3916(19) . ?
C24 C25 1.3963(18) . ?
C25 C26 1.3919(19) . ?
C25 H25 0.9500 . ?
C26 C27 1.384(2) . ?
C26 H26 0.9500 . ?
C27 C28 1.384(2) . ?
C28 C29 1.3894(18) . ?
C28 H28 0.9500 . ?
C29 H29 0.9500 . ?
C30 C31 1.5002(18) . ?
C31 C32 1.3945(18) . ?
C31 C36 1.3951(18) . ?
C32 C33 1.3902(19) . ?
C32 H32 0.9500 . ?
C33 C34 1.385(2) . ?
C33 H33 0.9500 . ?
C34 C35 1.383(2) . ?
C35 C36 1.3884(19) . ?
C35 H35 0.9500 . ?
C36 H36 0.9500 . ?
C37 C38 1.324(2) . ?
C37 H37 0.9500 . ?
C38 C39 1.4675(19) . ?
C38 H38 0.9500 . ?
C39 C44 1.380(2) . ?
C39 C40 1.438(2) . ?
C40 C45 1.413(2) . ?
C40 C41 1.4277(19) . ?
C41 C42 1.409(3) . ?
C41 C48 1.419(2) . ?
C42 C43 1.362(3) . ?
C42 H42 0.9500 . ?
C43 C44 1.408(2) . ?
C43 H43 0.9500 . ?
C44 H44 0.9500 . ?
C45 C46 1.374(2) . ?
C45 H45 0.9500 . ?
C46 C47 1.414(2) . ?
C46 H46 0.9500 . ?
C47 C48 1.351(3) . ?
C47 H47 0.9500 . ?
C48 H48 0.9500 . ?
